data_4103789
loop_
_publ_author_name
'Hun Young Kim'
'Luca Salvi'
'Patrick J. Carroll'
'Patrick J. Walsh'

_publ_section_title
;
 Highly Enantio- and Diastereoselective One-Pot Methods for the Synthesis
 of Halocyclopropyl Alcohols
;
_journal_name_full 'Journal of the American Chemical Society'
_journal_page_first 954
_journal_page_last 962
_journal_paper_doi 10.1021/ja806989n
_journal_volume 131
_journal_year 2009
_chemical_formula_sum 'C18 H27 Br O4'
_chemical_formula_weight 387.31
_space_group_IT_number 19
_symmetry_cell_setting orthorhombic
_symmetry_Int_Tables_number 19
_symmetry_space_group_name_Hall 'P 2ac 2ab'
_symmetry_space_group_name_H-M 'P 21 21 21'
_atom_sites_solution_hydrogens geom
_atom_sites_solution_primary direct
_audit_creation_method SHELXL-97
_cell_angle_alpha 90.00
_cell_angle_beta 90.00
_cell_angle_gamma 90.00
_cell_formula_units_Z 4
_cell_length_a 6.0476(5)
_cell_length_b 15.2453(12)
_cell_length_c 20.0851(17)
_cell_measurement_temperature 143(1)
_cell_volume 1851.8(3)
_computing_data_collection 'CrystalClear (Rigaku, 1999)'
_computing_data_reduction 'CrystalClear (Rigaku, 1999)'
_computing_structure_refinement 'SHELXL-97 (Sheldrick, 1997)'
_computing_structure_solution 'SIR97 (Altomare, 1999)'
_diffrn_ambient_temperature 143(1)
_diffrn_measured_fraction_theta_full 0.993
_diffrn_measured_fraction_theta_max 0.993
_diffrn_measurement_device 'CCD Area Detector'
_diffrn_measurement_device_type 'Rigaku Mercury'
_diffrn_measurement_method 'phi and omega rotations'
_diffrn_radiation_monochromator graphite
_diffrn_radiation_source 'rotating anode'
_diffrn_radiation_type MoK\a
_diffrn_radiation_wavelength 0.71073
_diffrn_reflns_av_R_equivalents 0.0242
_diffrn_reflns_av_sigmaI/netI 0.0448
_diffrn_reflns_limit_h_max 7
_diffrn_reflns_limit_h_min -6
_diffrn_reflns_limit_k_max 19
_diffrn_reflns_limit_k_min -19
_diffrn_reflns_limit_l_max 26
_diffrn_reflns_limit_l_min -19
_diffrn_reflns_number 10455
_diffrn_reflns_theta_full 27.49
_diffrn_reflns_theta_max 27.49
_diffrn_reflns_theta_min 2.67
_exptl_absorpt_coefficient_mu 2.236
_exptl_absorpt_correction_T_max 1.0000
_exptl_absorpt_correction_T_min 0.6208
_exptl_absorpt_correction_type multi-scan
_exptl_crystal_density_diffrn 1.389
_exptl_crystal_density_method 'not measured'
_exptl_crystal_F_000 808
_exptl_crystal_size_max 0.45
_exptl_crystal_size_mid 0.10
_exptl_crystal_size_min 0.09
_refine_diff_density_max 0.497
_refine_diff_density_min -0.682
_refine_diff_density_rms 0.066
_refine_ls_abs_structure_details 'Flack H D (1983), Acta Cryst. A39, 876-881'
_refine_ls_abs_structure_Flack -0.025(7)
_refine_ls_extinction_method none
_refine_ls_goodness_of_fit_ref 1.081
_refine_ls_hydrogen_treatment constr
_refine_ls_matrix_type full
_refine_ls_number_parameters 215
_refine_ls_number_reflns 4092
_refine_ls_number_restraints 0
_refine_ls_restrained_S_all 1.081
_refine_ls_R_factor_all 0.0401
_refine_ls_R_factor_gt 0.0348
_refine_ls_shift/su_max 0.001
_refine_ls_shift/su_mean 0.000
_refine_ls_structure_factor_coef Fsqd
_refine_ls_weighting_details 'calc w=1/[\s^2^(Fo^2^)+(0.0348P)^2^+0.0000P] where P=(Fo^2^+2Fc^2^)/3'
_refine_ls_weighting_scheme calc
_refine_ls_wR_factor_gt 0.0711
_refine_ls_wR_factor_ref 0.0746
_reflns_number_gt 3743
_reflns_number_total 4092
_reflns_threshold_expression >2sigma(I)
_cod_data_source_file ja806989n_si_001.cif
_cod_data_source_block shelxl
_cod_original_sg_symbol_H-M 'P 21 21 21 '
_cod_database_code 4103789

loop_
_symmetry_equiv_pos_as_xyz
'x, y, z'
'x+1/2, -y+1/2, -z'
'-x, y+1/2, -z+1/2'
'-x+1/2, -y, z+1/2'

loop_
_atom_site_label
_atom_site_type_symbol
_atom_site_fract_x
_atom_site_fract_y
_atom_site_fract_z
_atom_site_U_iso_or_equiv
_atom_site_adp_type
_atom_site_occupancy
_atom_site_symmetry_multiplicity
_atom_site_calc_flag
_atom_site_refinement_flags
Br1 Br 1.02049(4) 0.587164(16) 0.787021(14) 0.03805(9) Uani 1 1 d .
C1 C 0.6879(4) 0.63533(14) 0.56838(13) 0.0212(5) Uani 1 1 d .
C2 C 0.5043(4) 0.68364(13) 0.53103(12) 0.0241(5) Uani 1 1 d .
H2A H 0.5630 0.7312 0.5043 0.032 Uiso 1 1 calc R
H2B H 0.3937 0.7066 0.5614 0.032 Uiso 1 1 calc R
C3 C 0.4087(4) 0.60956(15) 0.48691(14) 0.0283(6) Uani 1 1 d .
H3A H 0.4285 0.6228 0.4400 0.038 Uiso 1 1 calc R
H3B H 0.2525 0.6010 0.4957 0.038 Uiso 1 1 calc R
C4 C 0.5446(4) 0.52716(14) 0.50725(13) 0.0245(5) Uani 1 1 d .
C5 C 0.7724(4) 0.54796(15) 0.48055(13) 0.0254(5) Uani 1 1 d .
C6 C 0.5878(4) 0.54295(14) 0.58286(13) 0.0223(5) Uani 1 1 d .
C7 C 0.4508(4) 0.44037(16) 0.48485(14) 0.0341(6) Uani 1 1 d .
H7A H 0.4363 0.4402 0.4373 0.051 Uiso 1 1 calc R
H7B H 0.3082 0.4318 0.5048 0.051 Uiso 1 1 calc R
H7C H 0.5482 0.3939 0.4982 0.051 Uiso 1 1 calc R
C8 C 0.7583(5) 0.47894(15) 0.61265(15) 0.0315(6) Uani 1 1 d .
H8A H 0.8013 0.4989 0.6561 0.047 Uiso 1 1 calc R
H8B H 0.8860 0.4765 0.5843 0.047 Uiso 1 1 calc R
H8C H 0.6939 0.4216 0.6161 0.047 Uiso 1 1 calc R
C9 C 0.3800(4) 0.54265(17) 0.62585(14) 0.0314(6) Uani 1 1 d .
H9A H 0.2778 0.5857 0.6094 0.047 Uiso 1 1 calc R
H9B H 0.4187 0.5564 0.6710 0.047 Uiso 1 1 calc R
H9C H 0.3127 0.4857 0.6242 0.047 Uiso 1 1 calc R
C10 C 0.7983(4) 0.68593(14) 0.62282(13) 0.0221(5) Uani 1 1 d .
C11 C 0.7200(4) 0.75116(14) 0.72980(13) 0.0273(6) Uani 1 1 d .
H11 H 0.8817 0.7512 0.7331 0.036 Uiso 1 1 calc R
C12 C 0.6367(5) 0.84489(15) 0.72062(17) 0.0375(7) Uani 1 1 d .
H12A H 0.7021 0.8689 0.6805 0.050 Uiso 1 1 calc R
H12B H 0.6877 0.8800 0.7578 0.050 Uiso 1 1 calc R
C13 C 0.3854(5) 0.85355(18) 0.7157(2) 0.0514(8) Uani 1 1 d .
H13A H 0.3310 0.8146 0.6819 0.077 Uiso 1 1 calc R
H13B H 0.3476 0.9129 0.7043 0.077 Uiso 1 1 calc R
H13C H 0.3198 0.8386 0.7577 0.077 Uiso 1 1 calc R
C14 C 0.6235(4) 0.70396(14) 0.78792(14) 0.0255(5) Uani 1 1 d .
H14 H 0.4623 0.6981 0.7863 0.034 Uiso 1 1 calc R
C15 C 0.7175(4) 0.71203(15) 0.85807(14) 0.0275(5) Uani 1 1 d .
C16 C 0.7404(4) 0.62762(15) 0.82074(13) 0.0262(5) Uani 1 1 d .
H16 H 0.6417 0.5808 0.8361 0.035 Uiso 1 1 calc R
C17 C 0.9158(5) 0.77000(17) 0.87138(15) 0.0374(7) Uani 1 1 d .
H17A H 0.9895 0.7505 0.9110 0.056 Uiso 1 1 calc R
H17B H 0.8677 0.8295 0.8772 0.056 Uiso 1 1 calc R
H17C H 1.0159 0.7668 0.8344 0.056 Uiso 1 1 calc R
C18 C 0.5508(5) 0.71087(18) 0.91455(13) 0.0370(7) Uani 1 1 d .
H18A H 0.4343 0.6703 0.9042 0.056 Uiso 1 1 calc R
H18B H 0.4898 0.7685 0.9202 0.056 Uiso 1 1 calc R
H18C H 0.6228 0.6930 0.9549 0.056 Uiso 1 1 calc R
O1 O 0.8559(2) 0.61497(9) 0.51834(8) 0.0223(4) Uani 1 1 d .
O2 O 0.6515(3) 0.69954(11) 0.67215(9) 0.0263(4) Uani 1 1 d .
O3 O 0.8759(3) 0.51701(12) 0.43523(11) 0.0379(5) Uani 1 1 d .
O4 O 0.9855(3) 0.71239(10) 0.62287(8) 0.0289(4) Uani 1 1 d .

loop_
_atom_site_aniso_label
_atom_site_aniso_U_11
_atom_site_aniso_U_22
_atom_site_aniso_U_33
_atom_site_aniso_U_23
_atom_site_aniso_U_13
_atom_site_aniso_U_12
Br1 0.03653(15) 0.04197(15) 0.03564(17) -0.00445(12) 0.00263(13) 0.01049(11)
C1 0.0182(12) 0.0233(10) 0.0221(13) 0.0010(11) 0.0013(10) 0.0016(9)
C2 0.0202(12) 0.0250(10) 0.0271(13) 0.0040(10) -0.0027(12) 0.0031(9)
C3 0.0206(12) 0.0339(12) 0.0303(14) 0.0019(12) -0.0029(11) 0.0013(9)
C4 0.0195(11) 0.0250(10) 0.0289(13) 0.0001(10) 0.0004(11) -0.0032(9)
C5 0.0212(12) 0.0281(11) 0.0270(14) -0.0010(12) -0.0011(11) 0.0001(9)
C6 0.0199(11) 0.0207(10) 0.0261(13) 0.0028(11) -0.0025(10) -0.0001(8)
C7 0.0321(14) 0.0346(12) 0.0355(15) -0.0031(12) -0.0022(13) -0.0077(10)
C8 0.0331(14) 0.0255(11) 0.0360(16) 0.0049(12) -0.0050(13) 0.0015(10)
C9 0.0289(13) 0.0342(13) 0.0313(16) 0.0024(13) 0.0032(12) -0.0080(10)
C10 0.0196(12) 0.0194(10) 0.0273(14) 0.0044(10) 0.0032(11) 0.0030(9)
C11 0.0305(13) 0.0275(11) 0.0237(14) -0.0041(11) 0.0006(11) -0.0049(10)
C12 0.0600(18) 0.0267(12) 0.0257(16) 0.0014(13) 0.0069(15) -0.0036(11)
C13 0.065(2) 0.0391(15) 0.050(2) 0.0020(18) 0.008(2) 0.0178(14)
C14 0.0232(11) 0.0259(10) 0.0273(13) 0.0023(12) 0.0011(12) -0.0009(9)
C15 0.0285(13) 0.0266(11) 0.0273(14) -0.0020(12) 0.0014(12) 0.0010(10)
C16 0.0289(13) 0.0234(10) 0.0264(14) -0.0033(11) 0.0041(12) -0.0008(10)
C17 0.0419(16) 0.0357(13) 0.0346(16) -0.0082(13) -0.0054(13) -0.0085(11)
C18 0.0412(18) 0.0419(14) 0.0279(15) 0.0022(13) 0.0060(14) 0.0056(13)
O1 0.0173(8) 0.0261(8) 0.0235(9) -0.0032(7) 0.0040(7) -0.0016(6)
O2 0.0230(9) 0.0323(8) 0.0235(10) -0.0055(8) 0.0033(8) -0.0055(7)
O3 0.0296(10) 0.0469(11) 0.0371(12) -0.0169(10) 0.0092(9) -0.0026(8)
O4 0.0221(9) 0.0367(8) 0.0278(9) -0.0040(8) 0.0028(8) -0.0067(7)

loop_
_atom_type_symbol
_atom_type_description
_atom_type_scat_dispersion_real
_atom_type_scat_dispersion_imag
_atom_type_scat_source
C C 0.0033 0.0016 'International Tables Vol C Tables 4.2.6.8 and 6.1.1.4'
H H 0.0000 0.0000 'International Tables Vol C Tables 4.2.6.8 and 6.1.1.4'
O O 0.0106 0.0060 'International Tables Vol C Tables 4.2.6.8 and 6.1.1.4'
Br Br -0.2901 2.4595 'International Tables Vol C Tables 4.2.6.8 and 6.1.1.4'

loop_
_geom_angle_atom_site_label_1
_geom_angle_atom_site_label_2
_geom_angle_atom_site_label_3
_geom_angle
O1 C1 C10 107.57(18)
O1 C1 C2 105.6(2)
C10 C1 C2 115.75(18)
O1 C1 C6 101.90(16)
C10 C1 C6 120.2(2)
C2 C1 C6 104.15(18)
C1 C2 C3 101.58(17)
C2 C3 C4 103.98(18)
C7 C4 C5 114.9(2)
C7 C4 C3 115.5(2)
C5 C4 C3 102.64(18)
C7 C4 C6 119.3(2)
C5 C4 C6 99.23(19)
C3 C4 C6 102.68(18)
O3 C5 O1 121.4(2)
O3 C5 C4 131.4(2)
O1 C5 C4 107.2(2)
C9 C6 C8 109.3(2)
C9 C6 C4 114.39(19)
C8 C6 C4 113.1(2)
C9 C6 C1 115.34(19)
C8 C6 C1 112.61(19)
C4 C6 C1 91.30(18)
O4 C10 O2 124.7(2)
O4 C10 C1 126.5(2)
O2 C10 C1 108.87(19)
O2 C11 C14 104.48(18)
O2 C11 C12 108.4(2)
C14 C11 C12 114.7(2)
C11 C12 C13 114.7(2)
C11 C14 C16 122.0(2)
C11 C14 C15 122.6(2)
C16 C14 C15 59.02(16)
C16 C15 C17 121.2(2)
C16 C15 C18 115.2(2)
C17 C15 C18 113.6(2)
C16 C15 C14 60.11(17)
C17 C15 C14 120.4(2)
C18 C15 C14 116.3(2)
C15 C16 C14 60.87(16)
C15 C16 Br1 122.23(18)
C14 C16 Br1 120.27(18)
C5 O1 C1 106.45(17)
C10 O2 C11 118.67(18)

loop_
_geom_bond_atom_site_label_1
_geom_bond_atom_site_label_2
_geom_bond_distance
Br1 C16 1.926(2)
C1 O1 1.463(3)
C1 C10 1.495(3)
C1 C2 1.529(3)
C1 C6 1.560(3)
C2 C3 1.548(3)
C3 C4 1.556(3)
C4 C7 1.508(3)
C4 C5 1.512(3)
C4 C6 1.560(3)
C5 O3 1.201(3)
C5 O1 1.369(3)
C6 C9 1.525(3)
C6 C8 1.541(3)
C10 O4 1.202(3)
C10 O2 1.346(3)
C11 O2 1.460(3)
C11 C14 1.490(3)
C11 C12 1.527(3)
C12 C13 1.528(4)
C14 C16 1.513(3)
C14 C15 1.524(4)
C15 C16 1.496(3)
C15 C17 1.514(3)
C15 C18 1.518(4)
